data_7133230
loop_
_publ_author_name
'Singh, Sanjay'
'Sharma, Pragya'
'Dutta, Sayantan'
'Vishwakarma, Rahul'
'Hazra, Chinmoy K.'

_publ_section_title
;
 An organocatalytic domino annulation approach <i>via</i>
 C(sp<sup>2</sup>)-OMe cleavage to unlock the synthesis of
 pyranochromenones enabled by HFIP.
;
_journal_issue 56
_journal_name_full 'Chemical communications (Cambridge, England)'
_journal_page_first 7200
_journal_page_last 7203
_journal_paper_doi 10.1039/d4cc01953a
_journal_volume 60
_journal_year 2024
_chemical_formula_moiety 'C24 H18 O5'
_chemical_formula_sum 'C24 H18 O5'
_chemical_formula_weight 386.407
_space_group_crystal_system triclinic
_space_group_IT_number 2
_space_group_name_Hall '-P 1'
_space_group_name_H-M_alt 'P -1'
_symmetry_Int_Tables_number 2
_atom_sites_solution_primary iterative
_audit_creation_date 2023-10-11
_audit_creation_method
;
Olex2 1.5
(compiled 2023.02.24 svn.rf166f9f3 for OlexSys, GUI svn.r6725)
;
_audit_update_record
;
2024-02-22 deposited with the CCDC.	2024-06-16 downloaded from the CCDC.
;
_cell_angle_alpha 63.736(10)
_cell_angle_beta 87.201(10)
_cell_angle_gamma 78.910(9)
_cell_formula_units_Z 2
_cell_length_a 8.3038(18)
_cell_length_b 11.289(3)
_cell_length_c 11.546(3)
_cell_measurement_reflns_used 4477
_cell_measurement_temperature 298(2)
_cell_measurement_theta_max 24.24
_cell_measurement_theta_min 2.50
_cell_volume 951.7(4)
_computing_cell_refinement 'SAINT V8.40B (?, 2016)'
_computing_data_reduction 'SAINT V8.40B (?, 2016)'
_computing_molecular_graphics 'Olex2 1.5 (Dolomanov et al., 2009)'
_computing_publication_material 'Olex2 1.5 (Dolomanov et al., 2009)'
_computing_structure_refinement 'olex2.refine 1.5 (Bourhis et al., 2015)'
_computing_structure_solution 'olex2.solve 1.5 (Bourhis et al., 2015)'
_diffrn_ambient_temperature 298.00
_diffrn_measured_fraction_theta_full 0.9968
_diffrn_measured_fraction_theta_max 0.9932
_diffrn_measurement_device_type 'Bruker APEX-II CCD'
_diffrn_measurement_method '\f and \w scans'
_diffrn_radiation_type 'Mo K\a'
_diffrn_radiation_wavelength 0.71073
_diffrn_reflns_av_R_equivalents 0.0887
_diffrn_reflns_av_unetI/netI 0.0686
_diffrn_reflns_Laue_measured_fraction_full 0.9968
_diffrn_reflns_Laue_measured_fraction_max 0.9932
_diffrn_reflns_limit_h_max 11
_diffrn_reflns_limit_h_min -11
_diffrn_reflns_limit_k_max 15
_diffrn_reflns_limit_k_min -15
_diffrn_reflns_limit_l_max 15
_diffrn_reflns_limit_l_min -15
_diffrn_reflns_number 27980
_diffrn_reflns_point_group_measured_fraction_full 0.9968
_diffrn_reflns_point_group_measured_fraction_max 0.9932
_diffrn_reflns_theta_full 25.2417
_diffrn_reflns_theta_max 28.30
_diffrn_reflns_theta_min 2.12
_diffrn_source_current 1.4
_diffrn_source_power 0.07
_diffrn_source_voltage 50.0
_diffrn_standards_number 0
_exptl_absorpt_coefficient_mu 0.095
_exptl_absorpt_correction_T_max 0.7457
_exptl_absorpt_correction_T_min 0.5580
_exptl_absorpt_correction_type multi-scan
_exptl_absorpt_process_details
;
SADABS-2016/2 (Bruker,2016/2) was used for absorption correction.
wR2(int) was 0.1289 before and 0.0816 after correction.
The Ratio of minimum to maximum transmission is 0.7483.
The \l/2 correction factor is Not present.
;
_exptl_crystal_colour 'clear whiteish white'
_exptl_crystal_colour_lustre clear
_exptl_crystal_colour_modifier whiteish
_exptl_crystal_colour_primary white
_exptl_crystal_density_diffrn 1.349
_exptl_crystal_description block
_exptl_crystal_F_000 404.281
_exptl_crystal_size_max 0.014
_exptl_crystal_size_mid 0.013
_exptl_crystal_size_min 0.012
_refine_diff_density_max 0.3995
_refine_diff_density_min -0.2914
_refine_diff_density_rms 0.0722
_refine_ls_d_res_high 0.7495
_refine_ls_d_res_low 9.5900
_refine_ls_goodness_of_fit_ref 1.0375
_refine_ls_hydrogen_treatment constr
_refine_ls_matrix_type full
_refine_ls_number_constraints 32
_refine_ls_number_parameters 264
_refine_ls_number_reflns 4688
_refine_ls_number_restraints 0
_refine_ls_restrained_S_all 1.0375
_refine_ls_R_factor_all 0.1154
_refine_ls_R_factor_gt 0.0625
_refine_ls_shift/su_max -0.0008
_refine_ls_shift/su_mean 0.0000
_refine_ls_structure_factor_coef Fsqd
_refine_ls_weighting_details 'w=1/[\s^2^(Fo^2^)+(0.0919P)^2^+0.0783P] where P=(Fo^2^+2Fc^2^)/3'
_refine_ls_weighting_scheme calc
_refine_ls_wR_factor_gt 0.1581
_refine_ls_wR_factor_ref 0.1984
_reflns_Friedel_coverage 0.0
_reflns_limit_h_max 11
_reflns_limit_h_min -10
_reflns_limit_k_max 15
_reflns_limit_k_min -13
_reflns_limit_l_max 15
_reflns_limit_l_min 0
_reflns_number_gt 2600
_reflns_number_total 4688
_reflns_threshold_expression I>=2u(I)
_cod_data_source_file d4cc01953a2.cif
_cod_data_source_block ss02_0m_a
_cod_depositor_comments 'Adding full bibliography for 7133230--7133231.cif.'
_cod_original_cell_volume 951.6(4)
_cod_database_code 7133230
_olex2_refinement_description
;
1. Fixed Uiso
 At 1.2 times of:
  All C(H) groups
 At 1.5 times of:
  All C(H,H,H) groups
2.a Ternary CH refined with riding coordinates:
 C12(H12)
2.b Aromatic/amide H refined with riding coordinates:
 C3(H3), C4(H4), C5(H5), C6(H6), C13(H13), C15(H15), C18(H18), C19(H19),
 C20(H20), C21(H21), C22(H22)
2.c Idealised Me refined as rotating group:
 C23(H23a,H23b,H23c), C24(H24a,H24b,H24c)
;
_olex2_submission_special_instructions 'No special instructions were received'

loop_
_space_group_symop_id
_space_group_symop_operation_xyz
1 x,y,z
2 -x,-y,-z

loop_
_atom_site_label
_atom_site_type_symbol
_atom_site_fract_x
_atom_site_fract_y
_atom_site_fract_z
_atom_site_U_iso_or_equiv
_atom_site_adp_type
_atom_site_occupancy
_atom_site_refinement_flags_posn
O1 O 0.21971(18) 0.48922(15) 0.44903(15) 0.0571(4) Uani 1.000000 .
O2 O 0.59724(17) 0.63832(14) 0.22114(14) 0.0513(4) Uani 1.000000 .
O3 O 0.3549(2) 0.28050(17) 0.52157(17) 0.0660(5) Uani 1.000000 .
O4 O 1.14493(19) 0.60607(17) 0.08133(18) 0.0707(5) Uani 1.000000 .
O5 O 0.95145(18) 0.21065(15) 0.36564(16) 0.0597(4) Uani 1.000000 .
C1 C 0.3356(2) 0.6770(2) 0.2981(2) 0.0480(5) Uani 1.000000 .
C2 C 0.2064(3) 0.6250(2) 0.3734(2) 0.0514(5) Uani 1.000000 .
C3 C 0.0615(3) 0.7082(3) 0.3745(3) 0.0643(7) Uani 1.000000 .
H3 H -0.0240(3) 0.6722(3) 0.4244(3) 0.0772(8) Uiso 1.000000 R
C4 C 0.0452(3) 0.8437(3) 0.3018(3) 0.0738(8) Uani 1.000000 .
H4 H -0.0524(3) 0.9002(3) 0.3017(3) 0.0885(9) Uiso 1.000000 R
C5 C 0.1731(3) 0.8983(3) 0.2275(3) 0.0758(8) Uani 1.000000 .
H5 H 0.1614(3) 0.9910(3) 0.1792(3) 0.0909(9) Uiso 1.000000 R
C6 C 0.3165(3) 0.8154(2) 0.2256(3) 0.0621(6) Uani 1.000000 .
H6 H 0.4014(3) 0.8521(2) 0.1754(3) 0.0745(8) Uiso 1.000000 R
C7 C 0.4785(2) 0.5815(2) 0.2994(2) 0.0449(5) Uani 1.000000 .
C8 C 0.4905(2) 0.4475(2) 0.36968(19) 0.0439(5) Uani 1.000000 .
C9 C 0.3564(3) 0.3971(2) 0.4514(2) 0.0503(5) Uani 1.000000 .
C10 C 0.7472(2) 0.5548(2) 0.22533(19) 0.0452(5) Uani 1.000000 .
C11 C 0.7707(2) 0.4176(2) 0.29448(19) 0.0437(5) Uani 1.000000 .
C12 C 0.6322(2) 0.3455(2) 0.3626(2) 0.0443(5) Uani 1.000000 .
H12 H 0.6708(2) 0.2795(2) 0.4506(2) 0.0531(6) Uiso 1.000000 R
C13 C 0.8658(3) 0.6250(2) 0.1525(2) 0.0506(5) Uani 1.000000 .
H13 H 0.8435(3) 0.7183(2) 0.1067(2) 0.0607(6) Uiso 1.000000 R
C14 C 1.0175(2) 0.5508(2) 0.1507(2) 0.0534(6) Uani 1.000000 .
C15 C 1.0516(3) 0.4127(2) 0.2225(2) 0.0553(6) Uani 1.000000 .
H15 H 1.1559(3) 0.3642(2) 0.2233(2) 0.0664(7) Uiso 1.000000 R
C16 C 0.9294(2) 0.3464(2) 0.2937(2) 0.0486(5) Uani 1.000000 .
C17 C 0.5772(2) 0.27212(19) 0.2917(2) 0.0429(5) Uani 1.000000 .
C18 C 0.5971(3) 0.1339(2) 0.3478(3) 0.0622(6) Uani 1.000000 .
H18 H 0.6433(3) 0.0837(2) 0.4312(3) 0.0747(8) Uiso 1.000000 R
C19 C 0.5494(3) 0.0687(3) 0.2817(3) 0.0738(8) Uani 1.000000 .
H19 H 0.5647(3) -0.0247(3) 0.3203(3) 0.0885(9) Uiso 1.000000 R
C20 C 0.4794(3) 0.1422(3) 0.1592(3) 0.0689(7) Uani 1.000000 .
H20 H 0.4475(3) 0.0987(3) 0.1145(3) 0.0827(9) Uiso 1.000000 R
C21 C 0.4567(3) 0.2794(3) 0.1031(2) 0.0618(6) Uani 1.000000 .
H21 H 0.4085(3) 0.3294(3) 0.0203(2) 0.0742(8) Uiso 1.000000 R
C22 C 0.5053(3) 0.3443(2) 0.1693(2) 0.0508(5) Uani 1.000000 .
H22 H 0.4890(3) 0.4378(2) 0.1306(2) 0.0609(6) Uiso 1.000000 R
C23 C 1.1091(3) 0.7435(3) -0.0103(3) 0.0788(8) Uani 1.000000 .
H23a H 1.2046(8) 0.7675(6) -0.0588(14) 0.1181(12) Uiso 1.000000 GR
H23b H 1.0205(17) 0.7573(5) -0.0680(13) 0.1181(12) Uiso 1.000000 GR
H23c H 1.078(2) 0.7986(3) 0.0340(3) 0.1181(12) Uiso 1.000000 GR
C24 C 1.1140(3) 0.1354(3) 0.3813(3) 0.0720(7) Uani 1.000000 .
H24a H 1.1141(5) 0.0421(4) 0.4366(14) 0.1080(11) Uiso 1.000000 GR
H24b H 1.1532(8) 0.1455(14) 0.2985(3) 0.1080(11) Uiso 1.000000 GR
H24c H 1.1844(5) 0.1679(12) 0.4195(16) 0.1080(11) Uiso 1.000000 GR

loop_
_atom_site_aniso_label
_atom_site_aniso_U_11
_atom_site_aniso_U_22
_atom_site_aniso_U_33
_atom_site_aniso_U_12
_atom_site_aniso_U_13
_atom_site_aniso_U_23
O1 0.0440(9) 0.0654(11) 0.0720(11) -0.0186(7) 0.0154(7) -0.0375(9)
O2 0.0390(8) 0.0530(9) 0.0625(9) -0.0103(6) 0.0095(6) -0.0261(7)
O3 0.0585(11) 0.0640(11) 0.0728(11) -0.0220(8) 0.0176(8) -0.0251(9)
O4 0.0417(9) 0.0733(12) 0.0922(13) -0.0200(8) 0.0185(8) -0.0301(10)
O5 0.0379(8) 0.0569(10) 0.0773(11) -0.0045(7) -0.0010(7) -0.0248(8)
C1 0.0391(11) 0.0567(13) 0.0599(13) -0.0110(9) 0.0043(9) -0.0357(11)
C2 0.0407(12) 0.0620(14) 0.0666(14) -0.0136(10) 0.0063(10) -0.0406(12)
C3 0.0429(13) 0.0806(18) 0.0881(18) -0.0152(11) 0.0125(12) -0.0535(15)
C4 0.0493(15) 0.0775(19) 0.107(2) 0.0003(12) 0.0109(14) -0.0575(17)
C5 0.0632(17) 0.0604(16) 0.110(2) -0.0062(12) 0.0113(15) -0.0458(16)
C6 0.0528(14) 0.0585(15) 0.0836(17) -0.0141(11) 0.0143(12) -0.0388(13)
C7 0.0371(11) 0.0571(13) 0.0496(12) -0.0146(9) 0.0057(9) -0.0298(10)
C8 0.0369(11) 0.0541(13) 0.0480(12) -0.0132(9) 0.0032(8) -0.0274(10)
C9 0.0428(12) 0.0625(14) 0.0556(13) -0.0161(10) 0.0070(9) -0.0331(12)
C10 0.0331(11) 0.0552(13) 0.0522(13) -0.0090(9) 0.0014(9) -0.0277(11)
C11 0.0345(11) 0.0539(12) 0.0472(12) -0.0097(8) -0.0005(8) -0.0255(10)
C12 0.0374(11) 0.0498(12) 0.0460(12) -0.0100(8) 0.0011(8) -0.0208(10)
C13 0.0417(12) 0.0552(13) 0.0586(13) -0.0164(9) 0.0052(9) -0.0259(11)
C14 0.0363(12) 0.0666(15) 0.0642(14) -0.0193(10) 0.0069(10) -0.0318(12)
C15 0.0347(11) 0.0643(15) 0.0707(15) -0.0091(10) 0.0030(10) -0.0334(13)
C16 0.0368(11) 0.0564(13) 0.0573(13) -0.0089(9) -0.0013(9) -0.0290(11)
C17 0.0302(10) 0.0460(11) 0.0542(12) -0.0092(8) 0.0061(8) -0.0234(10)
C18 0.0551(14) 0.0479(13) 0.0746(17) -0.0065(10) -0.0068(12) -0.0193(12)
C19 0.0692(18) 0.0515(15) 0.109(2) -0.0166(12) 0.0065(16) -0.0416(16)
C20 0.0645(16) 0.0793(18) 0.090(2) -0.0323(13) 0.0163(14) -0.0550(16)
C21 0.0647(16) 0.0726(16) 0.0597(15) -0.0274(12) 0.0049(11) -0.0340(13)
C22 0.0516(13) 0.0501(13) 0.0536(13) -0.0176(10) 0.0027(10) -0.0224(11)
C23 0.0633(17) 0.0758(19) 0.092(2) -0.0278(13) 0.0255(14) -0.0287(16)
C24 0.0445(14) 0.0639(16) 0.100(2) -0.0014(11) 0.0008(13) -0.0325(15)

loop_
_atom_type_symbol
_atom_type_scat_dispersion_real
_atom_type_scat_dispersion_imag
_atom_type_scat_Cromer_Mann_a1
_atom_type_scat_Cromer_Mann_a2
_atom_type_scat_Cromer_Mann_a3
_atom_type_scat_Cromer_Mann_a4
_atom_type_scat_Cromer_Mann_b1
_atom_type_scat_Cromer_Mann_b2
_atom_type_scat_Cromer_Mann_b3
_atom_type_scat_Cromer_Mann_b4
_atom_type_scat_Cromer_Mann_c
_atom_type_scat_source
_atom_type_scat_dispersion_source
C 0.00347 0.00161 2.31000 1.02000 1.58860 0.86500 20.84390 10.20750 0.56870 51.65120 0.21560 'International Tables Volume C Table 6.1.1.4 (pp. 500-502)' 'Henke, Gullikson and Davis, At. Data and Nucl. Data Tables, 1993, 54, 2'
H 0.00000 0.00000 0.49300 0.32291 0.14019 0.04081 10.51090 26.12570 3.14236 57.79970 0.00304 'International Tables Volume C Table 6.1.1.4 (pp. 500-502)' 'Henke, Gullikson and Davis, At. Data and Nucl. Data Tables, 1993, 54, 2'
O 0.01158 0.00611 3.04850 2.28680 1.54630 0.86700 13.27710 5.70110 0.32390 32.90890 0.25080 'International Tables Volume C Table 6.1.1.4 (pp. 500-502)' 'Henke, Gullikson and Davis, At. Data and Nucl. Data Tables, 1993, 54, 2'

loop_
_geom_angle_atom_site_label_1
_geom_angle_atom_site_label_2
_geom_angle_atom_site_label_3
_geom_angle
_geom_angle_site_symmetry_1
_geom_angle_site_symmetry_3
_geom_angle_publ_flag
C9 O1 C2 122.50(17) . . ?
C10 O2 C7 118.01(16) . . ?
C23 O4 C14 117.39(18) . . ?
C24 O5 C16 117.46(17) . . ?
C6 C1 C2 118.45(19) . . ?
C7 C1 C2 116.9(2) . . ?
C7 C1 C6 124.66(19) . . ?
C1 C2 O1 120.97(18) . . ?
C3 C2 O1 117.8(2) . . ?
C3 C2 C1 121.2(2) . . ?
H3 C3 C2 120.38(15) . . ?
C4 C3 C2 119.2(2) . . ?
C4 C3 H3 120.38(14) . . ?
H4 C4 C3 119.65(14) . . ?
C5 C4 C3 120.7(2) . . ?
C5 C4 H4 119.65(15) . . ?
H5 C5 C4 120.01(15) . . ?
C6 C5 C4 120.0(2) . . ?
C6 C5 H5 120.01(16) . . ?
C5 C6 C1 120.4(2) . . ?
H6 C6 C1 119.80(12) . . ?
H6 C6 C5 119.80(16) . . ?
C1 C7 O2 113.89(18) . . ?
C8 C7 O2 123.49(18) . . ?
C8 C7 C1 122.60(18) . . ?
C9 C8 C7 119.05(18) . . ?
C12 C8 C7 123.28(17) . . ?
C12 C8 C9 117.58(18) . . ?
O3 C9 O1 116.83(19) . . ?
C8 C9 O1 117.91(19) . . ?
C8 C9 O3 125.3(2) . . ?
C11 C10 O2 122.10(17) . . ?
C13 C10 O2 113.27(18) . . ?
C13 C10 C11 124.63(19) . . ?
C12 C11 C10 122.28(17) . . ?
C16 C11 C10 115.99(18) . . ?
C16 C11 C12 121.66(19) . . ?
C11 C12 C8 108.62(16) . . ?
H12 C12 C8 108.88(11) . . ?
H12 C12 C11 108.88(11) . . ?
C17 C12 C8 110.25(16) . . ?
C17 C12 C11 111.30(16) . . ?
C17 C12 H12 108.88(11) . . ?
H13 C13 C10 121.33(13) . . ?
C14 C13 C10 117.3(2) . . ?
C14 C13 H13 121.33(13) . . ?
C13 C14 O4 123.8(2) . . ?
C15 C14 O4 115.26(19) . . ?
C15 C14 C13 120.98(19) . . ?
H15 C15 C14 120.11(12) . . ?
C16 C15 C14 119.8(2) . . ?
C16 C15 H15 120.11(13) . . ?
C11 C16 O5 115.12(18) . . ?
C15 C16 O5 123.71(18) . . ?
C15 C16 C11 121.2(2) . . ?
C18 C17 C12 121.5(2) . . ?
C22 C17 C12 120.07(18) . . ?
C22 C17 C18 118.4(2) . . ?
H18 C18 C17 119.55(14) . . ?
C19 C18 C17 120.9(2) . . ?
C19 C18 H18 119.55(16) . . ?
H19 C19 C18 120.05(16) . . ?
C20 C19 C18 119.9(2) . . ?
C20 C19 H19 120.05(14) . . ?
H20 C20 C19 120.11(14) . . ?
C21 C20 C19 119.8(2) . . ?
C21 C20 H20 120.11(15) . . ?
H21 C21 C20 119.93(15) . . ?
C22 C21 C20 120.1(2) . . ?
C22 C21 H21 119.93(15) . . ?
C21 C22 C17 120.8(2) . . ?
H22 C22 C17 119.59(12) . . ?
H22 C22 C21 119.59(15) . . ?
H23a C23 O4 109.5 . . ?
H23b C23 O4 109.5 . . ?
H23b C23 H23a 109.5 . . ?
H23c C23 O4 109.5 . . ?
H23c C23 H23a 109.5 . . ?
H23c C23 H23b 109.5 . . ?
H24a C24 O5 109.5 . . ?
H24b C24 O5 109.5 . . ?
H24b C24 H24a 109.5 . . ?
H24c C24 O5 109.5 . . ?
H24c C24 H24a 109.5 . . ?
H24c C24 H24b 109.5 . . ?

loop_
_geom_bond_atom_site_label_1
_geom_bond_atom_site_label_2
_geom_bond_distance
_geom_bond_site_symmetry_2
_geom_bond_publ_flag
O1 C2 1.373(3) . ?
O1 C9 1.377(3) . ?
O2 C7 1.357(2) . ?
O2 C10 1.398(2) . ?
O3 C9 1.204(3) . ?
O4 C14 1.371(2) . ?
O4 C23 1.419(3) . ?
O5 C16 1.361(2) . ?
O5 C24 1.422(3) . ?
C1 C2 1.397(3) . ?
C1 C6 1.388(3) . ?
C1 C7 1.438(3) . ?
C2 C3 1.380(3) . ?
C3 H3 0.9300 . ?
C3 C4 1.363(3) . ?
C4 H4 0.9300 . ?
C4 C5 1.392(4) . ?
C5 H5 0.9300 . ?
C5 C6 1.372(3) . ?
C6 H6 0.9300 . ?
C7 C8 1.349(3) . ?
C8 C9 1.456(3) . ?
C8 C12 1.507(3) . ?
C10 C11 1.370(3) . ?
C10 C13 1.391(3) . ?
C11 C12 1.520(3) . ?
C11 C16 1.407(3) . ?
C12 H12 0.9800 . ?
C12 C17 1.532(3) . ?
C13 H13 0.9300 . ?
C13 C14 1.377(3) . ?
C14 C15 1.381(3) . ?
C15 H15 0.9300 . ?
C15 C16 1.390(3) . ?
C17 C18 1.378(3) . ?
C17 C22 1.376(3) . ?
C18 H18 0.9300 . ?
C18 C19 1.386(4) . ?
C19 H19 0.9300 . ?
C19 C20 1.372(4) . ?
C20 H20 0.9300 . ?
C20 C21 1.367(3) . ?
C21 H21 0.9300 . ?
C21 C22 1.387(3) . ?
C22 H22 0.9300 . ?
C23 H23a 0.9600 . ?
C23 H23b 0.9600 . ?
C23 H23c 0.9600 . ?
C24 H24a 0.9600 . ?
C24 H24b 0.9600 . ?
C24 H24c 0.9600 . ?

loop_
_geom_torsion_atom_site_label_1
_geom_torsion_atom_site_label_2
_geom_torsion_atom_site_label_3
_geom_torsion_atom_site_label_4
_geom_torsion
_geom_torsion_site_symmetry_1
_geom_torsion_site_symmetry_2
_geom_torsion_site_symmetry_3
_geom_torsion_site_symmetry_4
_geom_torsion_publ_flag
O1 C2 C1 C6 -178.7(2) . . . . ?
O1 C2 C1 C7 2.8(2) . . . . ?
O1 C2 C3 C4 179.1(2) . . . . ?
O1 C9 C8 C7 2.5(2) . . . . ?
O1 C9 C8 C12 -174.06(17) . . . . ?
O2 C7 C1 C2 177.99(18) . . . . ?
O2 C7 C1 C6 -0.4(2) . . . . ?
O2 C7 C8 C9 179.53(19) . . . . ?
O2 C7 C8 C12 -4.1(2) . . . . ?
O2 C10 C11 C12 5.1(2) . . . . ?
O2 C10 C11 C16 -177.84(19) . . . . ?
O2 C10 C13 C14 -179.90(18) . . . . ?
O3 C9 C8 C7 -177.4(2) . . . . ?
O3 C9 C8 C12 6.0(3) . . . . ?
O4 C14 C13 C10 178.7(2) . . . . ?
O4 C14 C15 C16 -178.38(19) . . . . ?
O5 C16 C11 C10 178.39(18) . . . . ?
O5 C16 C11 C12 -4.5(2) . . . . ?
O5 C16 C15 C14 179.0(2) . . . . ?
C1 C2 C3 C4 -0.6(3) . . . . ?
C1 C6 C5 C4 -0.5(3) . . . . ?
C1 C7 C8 C9 -2.3(2) . . . . ?
C1 C7 C8 C12 174.08(18) . . . . ?
C2 C3 C4 C5 -0.4(3) . . . . ?
C3 C4 C5 C6 1.0(3) . . . . ?
C7 C8 C12 C11 14.4(2) . . . . ?
C7 C8 C12 C17 -107.8(2) . . . . ?
C8 C12 C11 C10 -14.7(2) . . . . ?
C8 C12 C11 C16 168.41(16) . . . . ?
C8 C12 C17 C18 -124.32(18) . . . . ?
C8 C12 C17 C22 55.35(19) . . . . ?
C10 C11 C12 C17 106.9(2) . . . . ?
C10 C11 C16 C15 -2.4(2) . . . . ?
C10 C13 C14 C15 -2.4(2) . . . . ?
C11 C12 C17 C18 115.08(19) . . . . ?
C11 C12 C17 C22 -65.24(19) . . . . ?
C11 C16 C15 C14 -0.2(2) . . . . ?
C12 C17 C18 C19 -178.9(2) . . . . ?
C12 C17 C22 C21 179.2(2) . . . . ?
C13 C14 C15 C16 2.6(3) . . . . ?
C17 C18 C19 C20 -0.8(3) . . . . ?
C17 C22 C21 C20 0.2(3) . . . . ?
C18 C19 C20 C21 -0.2(3) . . . . ?
C19 C20 C21 C22 0.5(3) . . . . ?
